data_4513445
loop_
_publ_author_name
'Park, In-Hyeok'
'Medishetty, Raghavender'
'Lee, Hyeong-Hwan'
'Herng, Tun Seng'
'Ding, Jun'
'Lee, Shim Sung'
'Vittal, Jagadese J.'

_publ_section_title
;
 Influence of Angular Dicarboxylate Ligand on the Structures of Single and
 Double Pillared-Layer Coordination Polymers of Co(II)
;
_journal_issue 8
_journal_name_full 'Crystal Growth &amp; Design'
_journal_page_first 4156
_journal_paper_doi 10.1021/acs.cgd.5b00766
_journal_volume 15
_journal_year 2015
_chemical_formula_sum 'C54 H48 Co2 N4 O13'
_chemical_formula_weight 1078.82
_chemical_name_systematic
; 
 ? 
;
_space_group_crystal_system monoclinic
_space_group_IT_number 14
_space_group_name_Hall '-P 2yn'
_space_group_name_H-M_alt 'P 1 21/n 1'
_symmetry_space_group_name_Hall '-P 2yn'
_symmetry_space_group_name_H-M 'P 1 21/n 1'
_atom_sites_solution_hydrogens mixed
_audit_creation_method SHELXL-2014
_cell_angle_alpha 90
_cell_angle_beta 113.1930(10)
_cell_angle_gamma 90
_cell_formula_units_Z 4
_cell_length_a 13.7327(4)
_cell_length_b 24.6637(8)
_cell_length_c 16.1810(5)
_cell_measurement_reflns_used 9904
_cell_measurement_temperature 173(2)
_cell_measurement_theta_max 24.46
_cell_measurement_theta_min 2.34
_cell_volume 5037.6(3)
_computing_cell_refinement 'Bruker SAINT'
_computing_data_collection 'Bruker APEX2'
_computing_data_reduction 'Bruker SAINT'
_computing_molecular_graphics 'Bruker SHELXTL'
_computing_publication_material 'Bruker SHELXTL'
_computing_structure_refinement 'SHELXL-2014 (Sheldrick, 2014)'
_computing_structure_solution 'Bruker SHELXTL'
_diffrn_ambient_temperature 173(2)
_diffrn_measured_fraction_theta_full 1.000
_diffrn_measured_fraction_theta_max 0.993
_diffrn_measurement_device_type 'Bruker APEX-II CCD'
_diffrn_measurement_method '\f and \w scans'
_diffrn_radiation_type MoK\a
_diffrn_radiation_wavelength 0.71073
_diffrn_reflns_av_R_equivalents 0.0499
_diffrn_reflns_av_unetI/netI 0.0612
_diffrn_reflns_laue_measured_fraction_full 1.000
_diffrn_reflns_laue_measured_fraction_max 0.993
_diffrn_reflns_limit_h_max 14
_diffrn_reflns_limit_h_min -18
_diffrn_reflns_limit_k_max 28
_diffrn_reflns_limit_k_min -32
_diffrn_reflns_limit_l_max 21
_diffrn_reflns_limit_l_min -21
_diffrn_reflns_number 49394
_diffrn_reflns_point_group_measured_fraction_full 1.000
_diffrn_reflns_point_group_measured_fraction_max 0.993
_diffrn_reflns_theta_full 25.242
_diffrn_reflns_theta_max 28.299
_diffrn_reflns_theta_min 1.599
_exptl_absorpt_coefficient_mu 0.728
_exptl_absorpt_correction_T_max 0.856
_exptl_absorpt_correction_T_min 0.833
_exptl_absorpt_correction_type multi-scan
_exptl_absorpt_process_details 'SADABS (Sheldrick, 2010)'
_exptl_crystal_colour violet
_exptl_crystal_density_diffrn 1.422
_exptl_crystal_density_meas ?
_exptl_crystal_density_method 'not measured'
_exptl_crystal_description block
_exptl_crystal_F_000 2232
_exptl_crystal_size_max 0.260
_exptl_crystal_size_mid 0.230
_exptl_crystal_size_min 0.220
_refine_diff_density_max 0.907
_refine_diff_density_min -0.589
_refine_diff_density_rms 0.074
_refine_ls_extinction_method none
_refine_ls_goodness_of_fit_ref 1.007
_refine_ls_hydrogen_treatment constr
_refine_ls_matrix_type full
_refine_ls_number_parameters 785
_refine_ls_number_reflns 12456
_refine_ls_number_restraints 101
_refine_ls_restrained_S_all 1.004
_refine_ls_R_factor_all 0.0878
_refine_ls_R_factor_gt 0.0527
_refine_ls_shift/su_max 0.001
_refine_ls_shift/su_mean 0.000
_refine_ls_structure_factor_coef Fsqd
_refine_ls_weighting_details 'w=1/[\s^2^(Fo^2^)+(0.0440P)^2^+6.0000P] where P=(Fo^2^+2Fc^2^)/3'
_refine_ls_weighting_scheme calc
_refine_ls_wR_factor_gt 0.1131
_refine_ls_wR_factor_ref 0.1275
_reflns_Friedel_coverage 0.000
_reflns_number_gt 8538
_reflns_number_total 12456
_reflns_threshold_expression 'I > 2\s(I)'
_cod_data_source_file cg5b00766_si_003.cif
_cod_data_source_block ih2
_cod_depositor_comments
;
The following automatic conversions were performed:

'_exptl_crystal_density_meas' value 'not measured' was changed to '?'
- the value is perceived as not measured.

Automatic conversion script
Id: cif_fix_values 3271 2015-04-21 07:52:19Z andrius 

 Adding full bibliography for 4513444--4513445.cif.
;
_cod_database_code 4513445
_shelx_space_group_comment
; 
The symmetry employed for this shelxl refinement is uniquely defined 
by the following loop, which should always be used as a source of 
symmetry information in preference to the above space-group names. 
They are only intended as comments. 
;
_shelx_estimated_absorpt_t_min 0.833
_shelx_estimated_absorpt_t_max 0.856
_shelxl_version_number 2014-3

loop_
_space_group_symop_operation_xyz
'x, y, z'
'-x+1/2, y+1/2, -z+1/2'
'-x, -y, -z'
'x-1/2, -y-1/2, z-1/2'

loop_
_atom_site_label
_atom_site_type_symbol
_atom_site_fract_x
_atom_site_fract_y
_atom_site_fract_z
_atom_site_U_iso_or_equiv
_atom_site_adp_type
_atom_site_occupancy
_atom_site_site_symmetry_order
_atom_site_calc_flag
_atom_site_refinement_flags_posn
_atom_site_refinement_flags_adp
_atom_site_refinement_flags_occupancy
_atom_site_disorder_assembly
_atom_site_disorder_group
Co1 Co 0.38616(3) 0.16726(2) 0.47924(2) 0.02340(10) Uani 1 1 d . . . . .
Co2 Co 0.52245(3) 0.16145(2) 0.69247(2) 0.02364(10) Uani 1 1 d . . . . .
O1 O 0.37963(16) 0.24459(8) 0.50818(13) 0.0330(5) Uani 1 1 d . . . . .
O2 O 0.48923(16) 0.23861(8) 0.65288(13) 0.0347(5) Uani 1 1 d . . . . .
O3 O 0.43038(15) 0.49197(8) 0.61813(15) 0.0376(5) Uani 1 1 d . . . . .
O6 O 0.53832(15) 0.15246(8) 0.55517(12) 0.0289(4) Uani 1 1 d . . . . .
O7 O 0.47137(15) 0.08052(8) 0.47199(13) 0.0354(5) Uani 1 1 d . . . . .
O8 O 0.95721(15) 0.01421(8) 0.64031(14) 0.0363(5) Uani 1 1 d . . . . .
N1 N 0.32940(18) 0.17015(9) 0.34276(14) 0.0271(5) Uani 1 1 d . . . A 1
C1 C 0.2960(2) 0.21751(11) 0.29994(18) 0.0305(6) Uani 1 1 d . . . A 1
H1 H 0.3012 0.2491 0.3351 0.037 Uiso 1 1 calc R U . A 1
C2 C 0.2548(2) 0.22278(12) 0.20803(18) 0.0326(7) Uani 1 1 d . . . A 1
H2 H 0.2303 0.2571 0.1811 0.039 Uiso 1 1 calc R U . A 1
C3 C 0.2490(2) 0.17773(12) 0.15454(18) 0.0301(6) Uani 1 1 d . . . A 1
C4 C 0.2844(2) 0.12893(12) 0.19934(19) 0.0334(7) Uani 1 1 d . . . A 1
H4 H 0.2826 0.0970 0.1659 0.040 Uiso 1 1 calc R U . A 1
C5 C 0.3220(2) 0.12639(11) 0.29146(19) 0.0320(7) Uani 1 1 d . . . A 1
H5 H 0.3437 0.0922 0.3200 0.038 Uiso 1 1 calc R U . A 1
C6 C 0.2112(2) 0.18024(12) 0.05634(19) 0.0338(7) Uani 1 1 d . . . A 1
H6 H 0.2247 0.1499 0.0263 0.041 Uiso 1 1 calc R U . A 1
C7 C 0.1599(2) 0.22149(13) 0.00680(19) 0.0343(7) Uani 1 1 d . . . A 1
H7 H 0.1411 0.2512 0.0349 0.041 Uiso 1 1 calc R U . A 1
C8 C 0.630(2) 0.2770(8) 1.4058(17) 0.034(3) Uani 0.512(12) 1 d D U P B 1
C9 C 0.5733(17) 0.2329(8) 1.3602(11) 0.052(4) Uani 0.512(12) 1 d D U P B 1
H9 H 0.5493 0.2066 1.3909 0.063 Uiso 0.512(12) 1 calc R U P B 1
C10 C 0.5511(12) 0.2264(6) 1.2701(7) 0.046(3) Uani 0.512(12) 1 d D U P B 1
H10 H 0.5122 0.1956 1.2391 0.055 Uiso 0.512(12) 1 calc R U P B 1
C11 C 0.5846(9) 0.2641(4) 1.2247(7) 0.040(2) Uani 0.512(12) 1 d D U P B 1
C12 C 0.6414(11) 0.3077(5) 1.2722(7) 0.043(3) Uani 0.512(12) 1 d D U P B 1
H12 H 0.6654 0.3339 1.2414 0.051 Uiso 0.512(12) 1 calc R U P B 1
C13 C 0.6652(15) 0.3153(6) 1.3620(9) 0.037(3) Uani 0.512(12) 1 d D U P B 1
H13 H 0.7047 0.3459 1.3930 0.045 Uiso 0.512(12) 1 calc R U P B 1
C14 C 0.5728(8) 0.2554(4) 1.1314(5) 0.052(2) Uani 0.512(12) 1 d D U P B 1
H14 H 0.6063 0.2812 1.1078 0.062 Uiso 0.512(12) 1 calc R U P B 1
C15 C 0.5213(6) 0.2162(4) 1.0771(5) 0.051(3) Uani 0.512(12) 1 d . U P B 1
H15 H 0.4828 0.1918 1.0982 0.062 Uiso 0.512(12) 1 calc R U P B 1
N2 N 0.5135(17) 0.1815(9) 0.8181(16) 0.027(3) Uani 0.512(12) 1 d D U P B 1
C16 C 0.5775(12) 0.2185(6) 0.8703(9) 0.045(3) Uani 0.512(12) 1 d D U P B 1
H16 H 0.6235 0.2367 0.8483 0.054 Uiso 0.512(12) 1 calc R U P B 1
C17 C 0.5828(8) 0.2326(5) 0.9529(6) 0.045(2) Uani 0.512(12) 1 d D U P B 1
H17 H 0.6308 0.2598 0.9870 0.054 Uiso 0.512(12) 1 calc R U P B 1
C18 C 0.5179(7) 0.2069(5) 0.9863(5) 0.040(2) Uani 0.512(12) 1 d D U P B 1
C19 C 0.4489(10) 0.1688(6) 0.9318(7) 0.062(3) Uani 0.512(12) 1 d D U P B 1
H19 H 0.4004 0.1509 0.9512 0.075 Uiso 0.512(12) 1 calc R U P B 1
C20 C 0.4502(17) 0.1570(7) 0.8504(11) 0.044(3) Uani 0.512(12) 1 d D U P B 1
H20 H 0.4035 0.1298 0.8149 0.053 Uiso 0.512(12) 1 calc R U P B 1
C8A C 0.625(2) 0.2681(9) 1.4133(18) 0.032(3) Uani 0.488(12) 1 d D U P B 2
C9A C 0.6409(13) 0.3041(7) 1.3521(11) 0.035(3) Uani 0.488(12) 1 d D U P B 2
H9A H 0.6763 0.3374 1.3745 0.042 Uiso 0.488(12) 1 calc R U P B 2
C10A C 0.6071(10) 0.2935(5) 1.2605(7) 0.037(2) Uani 0.488(12) 1 d D U P B 2
H10A H 0.6185 0.3197 1.2222 0.045 Uiso 0.488(12) 1 calc R U P B 2
C11A C 0.5576(9) 0.2455(4) 1.2252(7) 0.033(2) Uani 0.488(12) 1 d D U P B 2
C12A C 0.5370(13) 0.2097(6) 1.2825(7) 0.040(3) Uani 0.488(12) 1 d D U P B 2
H12A H 0.4999 0.1770 1.2591 0.048 Uiso 0.488(12) 1 calc R U P B 2
C13A C 0.5698(16) 0.2208(7) 1.3735(10) 0.035(3) Uani 0.488(12) 1 d D U P B 2
H13A H 0.5541 0.1953 1.4105 0.042 Uiso 0.488(12) 1 calc R U P B 2
C14A C 0.5279(7) 0.2306(4) 1.1309(5) 0.041(2) Uani 0.488(12) 1 d D U P B 2
H14A H 0.4800 0.2011 1.1096 0.049 Uiso 0.488(12) 1 calc R U P B 2
C15A C 0.5588(6) 0.2528(3) 1.0729(5) 0.042(2) Uani 0.488(12) 1 d . U P B 2
H15A H 0.5966 0.2860 1.0902 0.050 Uiso 0.488(12) 1 calc R U P B 2
N2A N 0.5233(19) 0.1902(10) 0.8146(19) 0.029(3) Uani 0.488(12) 1 d D U P B 2
C16A C 0.5917(11) 0.2300(5) 0.8568(8) 0.028(2) Uani 0.488(12) 1 d D U P B 2
H16A H 0.6359 0.2437 0.8290 0.033 Uiso 0.488(12) 1 calc R U P B 2
C17A C 0.6018(8) 0.2523(4) 0.9384(6) 0.035(2) Uani 0.488(12) 1 d D U P B 2
H17A H 0.6499 0.2813 0.9638 0.042 Uiso 0.488(12) 1 calc R U P B 2
C18A C 0.5415(7) 0.2321(4) 0.9827(6) 0.0332(19) Uani 0.488(12) 1 d D U P B 2
C19A C 0.4698(9) 0.1913(5) 0.9404(7) 0.042(2) Uani 0.488(12) 1 d D U P B 2
H19A H 0.4269 0.1759 0.9681 0.050 Uiso 0.488(12) 1 calc R U P B 2
C20A C 0.4618(18) 0.1734(7) 0.8565(11) 0.042(3) Uani 0.488(12) 1 d D U P B 2
H20A H 0.4087 0.1473 0.8266 0.051 Uiso 0.488(12) 1 calc R U P B 2
C21 C 0.4328(2) 0.26499(11) 0.58458(18) 0.0275(6) Uani 1 1 d . . . . .
C22 C 0.4295(2) 0.32446(11) 0.59445(18) 0.0283(6) Uani 1 1 d . . . . .
C23 C 0.3756(3) 0.35702(12) 0.5211(2) 0.0364(7) Uani 1 1 d . . . . .
H23 H 0.3371 0.3410 0.4640 0.044 Uiso 1 1 calc R U . . .
C24 C 0.3775(2) 0.41297(12) 0.5304(2) 0.0369(7) Uani 1 1 d . . . . .
H24 H 0.3413 0.4353 0.4797 0.044 Uiso 1 1 calc R U . . .
C25 C 0.4318(2) 0.43577(11) 0.6127(2) 0.0312(6) Uani 1 1 d . . . . .
C26 C 0.4828(2) 0.40414(12) 0.6878(2) 0.0376(7) Uani 1 1 d . . . . .
H26 H 0.5175 0.4204 0.7452 0.045 Uiso 1 1 calc R U . . .
C27 C 0.4828(2) 0.34886(12) 0.6783(2) 0.0335(7) Uani 1 1 d . . . . .
H27 H 0.5194 0.3269 0.7294 0.040 Uiso 1 1 calc R U . . .
O4 O 0.69592(15) 0.16422(7) 0.75612(13) 0.0295(4) Uani 1 1 d . . . . .
O5 O 0.60399(14) 0.08941(8) 0.73363(12) 0.0294(4) Uani 1 1 d . . . . .
C28 C 0.9749(2) 0.01958(11) 0.85544(19) 0.0297(6) Uani 1 1 d . . . . .
C29 C 0.9814(2) 0.07491(11) 0.84778(19) 0.0309(6) Uani 1 1 d . . . . .
H29 H 1.0483 0.0918 0.8621 0.037 Uiso 1 1 calc R U . . .
C30 C 0.8902(2) 0.10575(11) 0.81915(19) 0.0302(6) Uani 1 1 d . . . . .
H30 H 0.8946 0.1440 0.8141 0.036 Uiso 1 1 calc R U . . .
C31 C 0.7918(2) 0.08125(11) 0.79754(17) 0.0265(6) Uani 1 1 d . . . . .
C32 C 0.7874(2) 0.02569(11) 0.80757(19) 0.0304(6) Uani 1 1 d . . . . .
H32 H 0.7208 0.0086 0.7935 0.036 Uiso 1 1 calc R U . . .
C33 C 0.8783(2) -0.00528(12) 0.8377(2) 0.0352(7) Uani 1 1 d . . . . .
H33 H 0.8748 -0.0432 0.8462 0.042 Uiso 1 1 calc R U . . .
C34 C 0.6931(2) 0.11333(11) 0.76116(17) 0.0250(6) Uani 1 1 d . . . . .
C35 C 0.5499(2) 0.10500(11) 0.52508(17) 0.0266(6) Uani 1 1 d . . . . .
C36 C 0.6577(2) 0.08234(11) 0.55350(18) 0.0262(6) Uani 1 1 d . . . . .
C37 C 0.6713(2) 0.02670(11) 0.55053(19) 0.0301(6) Uani 1 1 d . . . . .
H37 H 0.6110 0.0036 0.5291 0.036 Uiso 1 1 calc R U . . .
C38 C 0.7716(2) 0.00456(12) 0.57849(19) 0.0311(6) Uani 1 1 d . . . . .
H38 H 0.7808 -0.0336 0.5777 0.037 Uiso 1 1 calc R U . . .
C39 C 0.8582(2) 0.03882(12) 0.60764(19) 0.0292(6) Uani 1 1 d . . . . .
C40 C 0.8464(2) 0.09431(12) 0.60964(19) 0.0313(6) Uani 1 1 d . . . . .
H40 H 0.9067 0.1173 0.6288 0.038 Uiso 1 1 calc R U . . .
C41 C 0.7462(2) 0.11595(12) 0.58356(19) 0.0294(6) Uani 1 1 d . . . . .
H41 H 0.7375 0.1540 0.5861 0.035 Uiso 1 1 calc R U . . .
O9 O 0.27732(15) 0.13048(8) 0.50667(13) 0.0331(5) Uani 1 1 d . . . . .
O10 O 0.37734(15) 0.12605(9) 0.65324(13) 0.0360(5) Uani 1 1 d . . . . .
C42 C 0.0382(2) 0.04062(12) 0.6257(2) 0.0306(6) Uani 1 1 d . . . . .
C43 C 0.1369(2) 0.04064(13) 0.6952(2) 0.0385(7) Uani 1 1 d . . . . .
H43 H 0.1475 0.0242 0.7512 0.046 Uiso 1 1 calc R U . . .
C44 C 0.2202(2) 0.06514(13) 0.6819(2) 0.0376(7) Uani 1 1 d . . . . .
H44 H 0.2886 0.0654 0.7293 0.045 Uiso 1 1 calc R U . . .
C45 C 0.2055(2) 0.08918(11) 0.60079(18) 0.0272(6) Uani 1 1 d . . . . .
C46 C 0.1055(2) 0.08772(12) 0.53114(19) 0.0312(6) Uani 1 1 d . . . . .
H46 H 0.0949 0.1036 0.4748 0.037 Uiso 1 1 calc R U . . .
C47 C 0.0221(2) 0.06337(12) 0.54346(19) 0.0339(7) Uani 1 1 d . . . . .
H47 H -0.0460 0.0622 0.4958 0.041 Uiso 1 1 calc R U . . .
C48 C 0.2936(2) 0.11711(11) 0.58649(19) 0.0277(6) Uani 1 1 d . . . . .
O1W O 0.5149(3) -0.01706(14) 0.6842(2) 0.0962(11) Uani 1 1 d . . . . .
H1WA H 0.5417 -0.0294 0.6448 0.115 Uiso 1 1 d R U . . .
H1WB H 0.5472 0.0155 0.6948 0.115 Uiso 1 1 d R U . . .
O11 O 0.2008(3) 0.57928(17) 0.5493(4) 0.1360(18) Uani 1 1 d . . . . .
C49 C 0.1806(4) 0.5317(2) 0.5314(4) 0.0938(17) Uani 1 1 d . . . . .
H49 H 0.2209 0.5061 0.5753 0.113 Uiso 1 1 calc R U . . .
N3 N 0.1101(3) 0.5130(2) 0.4588(3) 0.0929(13) Uani 1 1 d . . . . .
C50 C 0.0421(5) 0.5531(4) 0.3882(4) 0.159(4) Uani 1 1 d . . . . .
H50A H -0.0081 0.5332 0.3366 0.239 Uiso 1 1 calc R U . . .
H50B H 0.0031 0.5761 0.4141 0.239 Uiso 1 1 calc R U . . .
H50C H 0.0876 0.5758 0.3686 0.239 Uiso 1 1 calc R U . . .
C51 C 0.0891(4) 0.4550(3) 0.4436(4) 0.110(2) Uani 1 1 d . . . . .
H51A H 0.0325 0.4493 0.3842 0.165 Uiso 1 1 calc R U . . .
H51B H 0.1535 0.4365 0.4466 0.165 Uiso 1 1 calc R U . . .
H51C H 0.0672 0.4403 0.4899 0.165 Uiso 1 1 calc R U . . .
O12 O -0.1998(5) 0.5824(3) 0.3356(4) 0.174(3) Uani 1 1 d . . . . .
C52 C -0.2431(6) 0.6232(4) 0.2948(7) 0.147(3) Uani 1 1 d . . . . .
H52 H -0.2610 0.6513 0.3265 0.177 Uiso 1 1 calc R U . . .
N4 N -0.2658(4) 0.6297(3) 0.2086(4) 0.1200(19) Uani 1 1 d . . . . .
C53A C -0.2188(6) 0.5915(3) 0.1615(4) 0.119(2) Uani 1 1 d . . . . .
H53A H -0.2432 0.6017 0.0979 0.179 Uiso 1 1 calc R U . . .
H53B H -0.1413 0.5937 0.1896 0.179 Uiso 1 1 calc R U . . .
H53C H -0.2413 0.5544 0.1662 0.179 Uiso 1 1 calc R U . . .
C54 C -0.3247(6) 0.6771(3) 0.1655(7) 0.206(5) Uani 1 1 d . . . . .
H54A H -0.3362 0.6769 0.1018 0.309 Uiso 1 1 calc R U . . .
H54B H -0.3933 0.6770 0.1710 0.309 Uiso 1 1 calc R U . . .
H54C H -0.2849 0.7096 0.1944 0.309 Uiso 1 1 calc R U . . .

loop_
_atom_site_aniso_label
_atom_site_aniso_U_11
_atom_site_aniso_U_22
_atom_site_aniso_U_33
_atom_site_aniso_U_23
_atom_site_aniso_U_13
_atom_site_aniso_U_12
Co1 0.02460(19) 0.02393(19) 0.02092(17) -0.00023(14) 0.00817(14) -0.00183(15)
Co2 0.02276(19) 0.02393(19) 0.02243(18) -0.00044(14) 0.00698(14) 0.00003(15)
O1 0.0390(12) 0.0272(10) 0.0281(10) -0.0037(8) 0.0080(9) 0.0018(9)
O2 0.0448(12) 0.0248(10) 0.0280(10) -0.0005(8) 0.0074(9) 0.0032(9)
O3 0.0257(11) 0.0236(10) 0.0587(14) -0.0042(9) 0.0115(10) -0.0020(8)
O6 0.0292(10) 0.0299(11) 0.0293(10) -0.0012(8) 0.0133(8) 0.0023(8)
O7 0.0258(10) 0.0340(11) 0.0392(11) -0.0006(9) 0.0053(9) -0.0037(9)
O8 0.0247(10) 0.0378(12) 0.0503(13) 0.0082(10) 0.0190(10) 0.0010(9)
N1 0.0297(12) 0.0258(12) 0.0243(11) -0.0007(9) 0.0091(10) -0.0013(10)
C1 0.0380(16) 0.0263(15) 0.0274(14) -0.0025(11) 0.0132(13) 0.0019(12)
C2 0.0407(17) 0.0290(15) 0.0267(14) 0.0038(12) 0.0117(13) 0.0048(13)
C3 0.0318(15) 0.0322(16) 0.0266(14) 0.0000(11) 0.0119(12) -0.0034(12)
C4 0.0417(17) 0.0266(15) 0.0316(15) -0.0052(12) 0.0141(13) -0.0025(13)
C5 0.0419(17) 0.0230(14) 0.0306(15) 0.0000(11) 0.0139(13) -0.0018(12)
C6 0.0393(17) 0.0369(17) 0.0258(14) -0.0033(12) 0.0134(13) -0.0033(13)
C7 0.0333(16) 0.0443(18) 0.0255(14) 0.0006(13) 0.0115(12) 0.0000(13)
C8 0.039(7) 0.045(7) 0.022(5) -0.001(5) 0.016(4) 0.009(5)
C9 0.050(6) 0.076(9) 0.034(6) 0.002(5) 0.020(5) -0.023(6)
C10 0.043(6) 0.062(8) 0.037(5) -0.008(5) 0.018(4) -0.023(5)
C11 0.055(7) 0.039(7) 0.027(3) -0.005(4) 0.017(4) -0.013(4)
C12 0.068(9) 0.035(5) 0.031(4) -0.004(3) 0.025(5) -0.008(4)
C13 0.057(9) 0.035(6) 0.023(4) -0.005(3) 0.020(5) -0.006(4)
C14 0.065(6) 0.062(6) 0.034(4) -0.006(3) 0.026(4) -0.013(4)
C15 0.052(5) 0.075(6) 0.031(4) -0.011(3) 0.021(3) -0.019(4)
N2 0.028(6) 0.034(7) 0.016(4) 0.004(4) 0.006(4) -0.002(4)
C16 0.047(6) 0.056(7) 0.043(6) -0.005(5) 0.031(4) -0.023(5)
C17 0.042(5) 0.062(7) 0.035(4) -0.018(4) 0.019(3) -0.031(4)
C18 0.032(4) 0.062(6) 0.025(3) -0.003(4) 0.011(3) -0.013(4)
C19 0.060(6) 0.094(10) 0.041(4) -0.023(5) 0.028(4) -0.046(6)
C20 0.053(6) 0.054(10) 0.033(4) -0.010(5) 0.025(4) -0.027(6)
C8A 0.026(6) 0.045(7) 0.027(6) 0.009(4) 0.013(4) 0.004(5)
C9A 0.034(6) 0.031(6) 0.035(5) -0.009(4) 0.008(4) -0.001(4)
C10A 0.044(7) 0.040(7) 0.026(4) -0.001(4) 0.011(4) -0.007(4)
C11A 0.040(5) 0.035(6) 0.025(3) -0.003(4) 0.013(4) -0.015(4)
C12A 0.040(6) 0.056(7) 0.029(4) -0.006(4) 0.019(4) -0.025(5)
C13A 0.033(5) 0.055(6) 0.019(4) -0.005(4) 0.013(4) -0.016(5)
C14A 0.043(5) 0.056(5) 0.025(4) -0.009(3) 0.014(3) -0.011(4)
C15A 0.048(4) 0.048(5) 0.030(4) -0.009(3) 0.018(3) -0.017(4)
N2A 0.027(5) 0.033(7) 0.032(6) 0.001(5) 0.016(4) -0.005(4)
C16A 0.031(5) 0.035(5) 0.025(4) -0.007(3) 0.020(3) -0.011(4)
C17A 0.029(4) 0.045(5) 0.034(4) -0.011(4) 0.016(3) -0.020(3)
C18A 0.031(5) 0.044(5) 0.029(3) -0.004(3) 0.017(3) -0.016(4)
C19A 0.044(6) 0.059(7) 0.031(4) -0.012(4) 0.022(4) -0.029(4)
C20A 0.052(7) 0.037(8) 0.037(5) -0.007(4) 0.017(5) -0.025(5)
C21 0.0268(15) 0.0289(15) 0.0274(14) -0.0011(11) 0.0113(12) -0.0016(11)
C22 0.0317(15) 0.0248(14) 0.0306(14) -0.0010(11) 0.0146(12) -0.0031(11)
C23 0.0467(19) 0.0276(15) 0.0282(15) -0.0019(12) 0.0077(14) -0.0011(13)
C24 0.0432(18) 0.0269(15) 0.0357(16) 0.0039(12) 0.0104(14) 0.0018(13)
C25 0.0262(15) 0.0218(14) 0.0448(17) -0.0034(12) 0.0131(13) -0.0031(11)
C26 0.0355(17) 0.0333(17) 0.0352(16) -0.0070(13) 0.0045(13) -0.0033(13)
C27 0.0360(16) 0.0293(16) 0.0319(15) 0.0002(12) 0.0098(13) -0.0018(12)
O4 0.0280(10) 0.0238(10) 0.0351(10) 0.0026(8) 0.0106(8) 0.0022(8)
O5 0.0261(10) 0.0284(10) 0.0334(10) 0.0011(8) 0.0113(8) 0.0010(8)
C28 0.0263(14) 0.0272(15) 0.0337(15) 0.0006(12) 0.0099(12) 0.0032(12)
C29 0.0268(15) 0.0237(14) 0.0402(16) -0.0008(12) 0.0111(13) -0.0044(11)
C30 0.0300(15) 0.0220(14) 0.0365(15) 0.0002(12) 0.0110(13) -0.0008(11)
C31 0.0288(15) 0.0258(14) 0.0239(13) 0.0011(11) 0.0093(11) 0.0019(11)
C32 0.0270(15) 0.0247(14) 0.0382(16) 0.0005(12) 0.0114(13) -0.0030(11)
C33 0.0326(16) 0.0220(14) 0.0471(18) 0.0024(13) 0.0113(14) -0.0012(12)
C34 0.0271(14) 0.0263(14) 0.0213(13) 0.0002(10) 0.0093(11) 0.0016(11)
C35 0.0255(14) 0.0308(15) 0.0248(13) 0.0034(11) 0.0112(11) -0.0019(11)
C36 0.0246(14) 0.0302(15) 0.0259(13) -0.0034(11) 0.0122(11) -0.0016(11)
C37 0.0263(15) 0.0310(15) 0.0347(15) -0.0023(12) 0.0139(12) -0.0058(12)
C38 0.0332(16) 0.0264(15) 0.0383(16) -0.0027(12) 0.0190(13) -0.0014(12)
C39 0.0236(14) 0.0342(16) 0.0330(15) 0.0018(12) 0.0146(12) 0.0010(12)
C40 0.0245(14) 0.0348(16) 0.0374(16) -0.0052(13) 0.0154(12) -0.0080(12)
C41 0.0297(15) 0.0269(15) 0.0353(15) -0.0032(12) 0.0169(13) -0.0037(12)
O9 0.0304(11) 0.0379(12) 0.0315(11) 0.0029(9) 0.0128(9) -0.0064(9)
O10 0.0258(11) 0.0475(13) 0.0337(11) -0.0002(9) 0.0108(9) -0.0096(9)
C42 0.0234(14) 0.0305(15) 0.0439(17) -0.0010(13) 0.0196(13) -0.0015(12)
C43 0.0313(16) 0.0484(19) 0.0366(16) 0.0104(14) 0.0142(13) 0.0007(14)
C44 0.0236(15) 0.0489(19) 0.0354(16) 0.0063(14) 0.0064(13) -0.0026(13)
C45 0.0248(14) 0.0296(15) 0.0295(14) -0.0012(11) 0.0131(12) 0.0015(11)
C46 0.0287(15) 0.0379(16) 0.0287(14) 0.0018(12) 0.0131(12) -0.0008(12)
C47 0.0243(15) 0.0438(18) 0.0323(15) -0.0011(13) 0.0098(12) -0.0012(13)
C48 0.0258(14) 0.0261(14) 0.0325(15) -0.0022(11) 0.0128(12) 0.0001(11)
O1W 0.125(3) 0.077(2) 0.093(2) -0.0184(19) 0.051(2) -0.023(2)
O11 0.103(3) 0.073(3) 0.224(5) 0.000(3) 0.056(3) -0.012(2)
C49 0.055(3) 0.089(4) 0.122(5) 0.003(4) 0.019(3) -0.007(3)
N3 0.068(3) 0.132(4) 0.082(3) -0.001(3) 0.032(2) -0.008(3)
C50 0.107(5) 0.267(10) 0.113(5) 0.074(6) 0.054(4) 0.063(6)
C51 0.091(4) 0.160(6) 0.097(4) -0.059(4) 0.056(3) -0.045(4)
O12 0.152(5) 0.258(7) 0.137(4) 0.087(5) 0.083(4) 0.083(5)
C52 0.082(5) 0.216(10) 0.158(8) 0.034(7) 0.061(5) 0.018(5)
N4 0.076(3) 0.167(6) 0.109(4) 0.045(4) 0.028(3) 0.011(3)
C53A 0.137(6) 0.128(6) 0.092(4) -0.008(4) 0.045(4) -0.022(5)
C54 0.081(5) 0.182(8) 0.321(13) 0.132(9) 0.042(6) 0.017(5)

loop_
_atom_type_symbol
_atom_type_description
_atom_type_scat_dispersion_real
_atom_type_scat_dispersion_imag
_atom_type_scat_source
C C 0.0033 0.0016 'International Tables Vol C Tables 4.2.6.8 and 6.1.1.4'
H H 0.0000 0.0000 'International Tables Vol C Tables 4.2.6.8 and 6.1.1.4'
N N 0.0061 0.0033 'International Tables Vol C Tables 4.2.6.8 and 6.1.1.4'
O O 0.0106 0.0060 'International Tables Vol C Tables 4.2.6.8 and 6.1.1.4'
Co Co 0.3494 0.9721 'International Tables Vol C Tables 4.2.6.8 and 6.1.1.4'

loop_
_geom_angle_atom_site_label_1
_geom_angle_atom_site_label_2
_geom_angle_atom_site_label_3
_geom_angle
_geom_angle_site_symmetry_1
_geom_angle_site_symmetry_3
O9 Co1 O1 106.61(9) . .
O9 Co1 O6 119.13(8) . .
O1 Co1 O6 99.49(8) . .
O9 Co1 N1 105.32(9) . .
O1 Co1 N1 100.95(8) . .
O6 Co1 N1 122.37(9) . .
O2 Co2 O10 103.66(9) . .
O2 Co2 O5 161.24(8) . .
O10 Co2 O5 94.10(8) . .
O2 Co2 N2A 84.0(7) . .
O10 Co2 N2A 94.6(5) . .
O5 Co2 N2A 100.7(8) . .
O2 Co2 N2 89.6(6) . .
O10 Co2 N2 88.9(4) . .
O5 Co2 N2 96.9(7) . .
O2 Co2 O4 100.90(8) . .
O10 Co2 O4 155.41(8) . .
O5 Co2 O4 61.62(7) . .
N2A Co2 O4 86.8(7) . .
N2 Co2 O4 90.3(6) . .
O2 Co2 O6 83.13(8) . .
O10 Co2 O6 96.30(8) . .
O5 Co2 O6 89.04(7) . .
N2A Co2 O6 164.8(5) . .
N2 Co2 O6 171.9(5) . .
O4 Co2 O6 87.62(7) . .
O2 Co2 C34 131.13(9) . .
O10 Co2 C34 125.03(9) . .
O5 Co2 C34 30.98(8) . .
N2A Co2 C34 94.9(8) . .
N2 Co2 C34 94.8(7) . .
O4 Co2 C34 30.65(8) . .
O6 Co2 C34 87.41(8) . .
C21 O1 Co1 123.54(18) . .
C21 O2 Co2 139.41(18) . .
C28 O3 C25 118.5(2) 2_656 .
C35 O6 Co1 100.74(16) . .
C35 O6 Co2 120.94(16) . .
Co1 O6 Co2 95.81(8) . .
C42 O8 C39 117.4(2) 1_655 .
C5 N1 C1 117.0(2) . .
C5 N1 Co1 123.19(18) . .
C1 N1 Co1 119.85(18) . .
N1 C1 C2 123.5(3) . .
C1 C2 C3 119.7(3) . .
C4 C3 C2 116.4(3) . .
C4 C3 C6 120.3(3) . .
C2 C3 C6 123.3(3) . .
C5 C4 C3 120.7(3) . .
N1 C5 C4 122.7(3) . .
C7 C6 C3 124.7(3) . .
C6 C7 C8 121.9(7) . 4_564
C9 C8 C13 120.4(19) . .
C9 C8 C7 117.1(12) . 4_667
C13 C8 C7 122.3(15) . 4_667
C8 C9 C10 120.3(13) . .
C11 C10 C9 120.6(10) . .
C10 C11 C12 117.9(9) . .
C10 C11 C14 121.8(8) . .
C12 C11 C14 119.9(8) . .
C13 C12 C11 123.0(9) . .
C12 C13 C8 117.8(13) . .
C15 C14 C11 127.6(9) . .
C14 C15 C18 125.7(9) . .
C16 N2 C20 116.1(19) . .
C16 N2 Co2 119.7(11) . .
C20 N2 Co2 124.1(12) . .
N2 C16 C17 124.9(11) . .
C16 C17 C18 118.8(8) . .
C17 C18 C19 117.0(8) . .
C17 C18 C15 123.6(8) . .
C19 C18 C15 119.4(8) . .
C20 C19 C18 120.0(9) . .
N2 C20 C19 123.1(13) . .
C13A C8A C9A 114(2) . .
C10A C9A C8A 123.5(13) . .
C11A C10A C9A 120.4(10) . .
C10A C11A C12A 118.0(9) . .
C10A C11A C14A 122.6(8) . .
C12A C11A C14A 119.5(8) . .
C13A C12A C11A 121.1(10) . .
C12A C13A C8A 122.9(14) . .
C15A C14A C11A 128.0(8) . .
C14A C15A C18A 126.9(8) . .
C20A N2A C16A 115(2) . .
C20A N2A Co2 127.0(13) . .
C16A N2A Co2 118.0(12) . .
N2A C16A C17A 124.2(13) . .
C18A C17A C16A 119.6(8) . .
C17A C18A C19A 117.4(8) . .
C17A C18A C15A 119.5(7) . .
C19A C18A C15A 123.1(8) . .
C18A C19A C20A 118.7(8) . .
N2A C20A C19A 124.9(13) . .
O2 C21 O1 125.0(3) . .
O2 C21 C22 117.0(2) . .
O1 C21 C22 118.0(2) . .
C23 C22 C27 118.8(3) . .
C23 C22 C21 120.8(2) . .
C27 C22 C21 120.3(3) . .
C22 C23 C24 120.3(3) . .
C25 C24 C23 119.7(3) . .
C24 C25 C26 121.2(3) . .
C24 C25 O3 117.1(3) . .
C26 C25 O3 121.6(3) . .
C27 C26 C25 119.1(3) . .
C26 C27 C22 120.8(3) . .
C34 O4 Co2 86.78(16) . .
C34 O5 Co2 92.22(16) . .
C29 C28 O3 115.5(3) . 2_646
C29 C28 C33 120.8(3) . .
O3 C28 C33 123.7(3) 2_646 .
C28 C29 C30 119.6(3) . .
C29 C30 C31 120.5(3) . .
C32 C31 C30 118.9(3) . .
C32 C31 C34 120.1(3) . .
C30 C31 C34 121.0(2) . .
C33 C32 C31 121.0(3) . .
C32 C33 C28 119.2(3) . .
O4 C34 O5 119.3(2) . .
O4 C34 C31 120.8(2) . .
O5 C34 C31 119.8(2) . .
O4 C34 Co2 62.57(14) . .
O5 C34 Co2 56.81(13) . .
C31 C34 Co2 175.80(19) . .
O7 C35 O6 119.8(3) . .
O7 C35 C36 121.6(3) . .
O6 C35 C36 118.6(2) . .
C37 C36 C41 119.4(3) . .
C37 C36 C35 119.7(2) . .
C41 C36 C35 120.9(3) . .
C38 C37 C36 120.6(3) . .
C37 C38 C39 118.9(3) . .
C40 C39 C38 121.4(3) . .
C40 C39 O8 122.1(2) . .
C38 C39 O8 116.4(3) . .
C41 C40 C39 119.3(3) . .
C40 C41 C36 120.4(3) . .
C48 O9 Co1 120.85(18) . .
C48 O10 Co2 143.2(2) . .
C43 C42 C47 121.3(3) . .
C43 C42 O8 117.3(3) . 1_455
C47 C42 O8 121.3(3) . 1_455
C42 C43 C44 118.7(3) . .
C45 C44 C43 121.0(3) . .
C44 C45 C46 119.2(3) . .
C44 C45 C48 121.5(2) . .
C46 C45 C48 119.3(3) . .
C47 C46 C45 120.4(3) . .
C46 C47 C42 119.4(3) . .
O10 C48 O9 124.7(3) . .
O10 C48 C45 118.4(3) . .
O9 C48 C45 116.9(2) . .
O11 C49 N3 126.1(6) . .
C49 N3 C51 122.5(5) . .
C49 N3 C50 118.3(6) . .
C51 N3 C50 119.2(5) . .
O12 C52 N4 122.4(9) . .
C52 N4 C54 117.8(9) . .
C52 N4 C53A 119.5(6) . .
C54 N4 C53A 122.3(7) . .

loop_
_geom_bond_atom_site_label_1
_geom_bond_atom_site_label_2
_geom_bond_distance
_geom_bond_site_symmetry_2
Co1 O9 1.943(2) .
Co1 O1 1.9745(19) .
Co1 O6 1.9968(19) .
Co1 N1 2.033(2) .
Co2 O2 2.0024(19) .
Co2 O10 2.0347(19) .
Co2 O5 2.0656(19) .
Co2 N2A 2.10(3) .
Co2 N2 2.14(2) .
Co2 O4 2.1927(19) .
Co2 O6 2.3267(19) .
Co2 C34 2.467(3) .
O1 C21 1.266(3) .
O2 C21 1.253(3) .
O3 C28 1.379(3) 2_656
O3 C25 1.389(3) .
O6 C35 1.301(3) .
O7 C35 1.239(3) .
O8 C42 1.387(3) 1_655
O8 C39 1.389(3) .
N1 C5 1.341(3) .
N1 C1 1.343(3) .
C1 C2 1.373(4) .
C2 C3 1.392(4) .
C3 C4 1.390(4) .
C3 C6 1.466(4) .
C4 C5 1.373(4) .
C6 C7 1.315(4) .
C7 C8 1.52(3) 4_564
C8 C9 1.371(19) .
C8 C13 1.381(16) .
C8 C7 1.52(3) 4_667
C9 C10 1.375(16) .
C10 C11 1.371(10) .
C11 C12 1.374(9) .
C11 C14 1.469(12) .
C12 C13 1.370(15) .
C14 C15 1.310(15) .
C15 C18 1.470(11) .
N2 C16 1.316(18) .
N2 C20 1.324(16) .
C16 C17 1.355(14) .
C17 C18 1.367(10) .
C18 C19 1.377(9) .
C19 C20 1.356(15) .
C8A C13A 1.403(19) .
C8A C9A 1.407(19) .
C9A C10A 1.393(15) .
C10A C11A 1.374(10) .
C11A C12A 1.388(10) .
C11A C14A 1.462(12) .
C12A C13A 1.387(15) .
C14A C15A 1.294(14) .
C15A C18A 1.475(11) .
N2A C20A 1.340(19) .
N2A C16A 1.344(18) .
C16A C17A 1.385(13) .
C17A C18A 1.384(9) .
C18A C19A 1.385(9) .
C19A C20A 1.390(15) .
C21 C22 1.478(4) .
C22 C23 1.382(4) .
C22 C27 1.399(4) .
C23 C24 1.387(4) .
C24 C25 1.366(4) .
C25 C26 1.379(4) .
C26 C27 1.372(4) .
O4 C34 1.259(3) .
O5 C34 1.270(3) .
C28 C29 1.376(4) .
C28 O3 1.379(3) 2_646
C28 C33 1.384(4) .
C29 C30 1.380(4) .
C30 C31 1.393(4) .
C31 C32 1.384(4) .
C31 C34 1.477(4) .
C32 C33 1.378(4) .
C35 C36 1.476(4) .
C36 C37 1.388(4) .
C36 C41 1.391(4) .
C37 C38 1.382(4) .
C38 C39 1.382(4) .
C39 C40 1.380(4) .
C40 C41 1.379(4) .
O9 C48 1.265(3) .
O10 C48 1.249(3) .
C42 C43 1.378(4) .
C42 C47 1.380(4) .
C42 O8 1.387(3) 1_455
C43 C44 1.384(4) .
C44 C45 1.380(4) .
C45 C46 1.392(4) .
C45 C48 1.487(4) .
C46 C47 1.376(4) .
O11 C49 1.213(6) .
C49 N3 1.278(6) .
N3 C51 1.462(7) .
N3 C50 1.521(7) .
O12 C52 1.223(9) .
C52 N4 1.313(9) .
N4 C54 1.437(8) .
N4 C53A 1.506(8) .
